data_7241291
loop_
_publ_author_name
'Tian, Xin-Yu'
'Du, Cui-Xia'
'ZhaoRi, GeTu'
'SheLe, MuGe'
'Bao, Yongsheng'
'Baiyin, Menghe'

_publ_section_title
;
 The solvothermal synthesis and characterization of quaternary arsenic
 chalcogenides CsTMAsQ3 (TM = Hg, Cd; Q = S, Se) using Cs+ as a structure
 directing agent: from 1D anionic chains to 2D anionic layers
;
_journal_issue 57
_journal_name_full 'RSC Advances'
_journal_page_first 34903
_journal_page_last 34909
_journal_paper_doi 10.1039/D0RA05058J
_journal_volume 10
_journal_year 2020
_chemical_formula_sum 'As Cs Hg Se3'
_chemical_formula_weight 645.30
_space_group_IT_number 14
_space_group_name_Hall '-P 2yn'
_space_group_name_H-M_alt 'P 1 21/n 1'
_symmetry_cell_setting monoclinic
_symmetry_space_group_name_H-M 'P 1 21/n 1'
_atom_sites_solution_primary direct
_atom_sites_solution_secondary difmap
_audit_creation_method SHELXL-97
_audit_update_record
;
2020-05-22 deposited with the CCDC.	2020-09-07 downloaded from the CCDC.
;
_cell_angle_alpha 90.00
_cell_angle_beta 96.926(13)
_cell_angle_gamma 90.00
_cell_formula_units_Z 4
_cell_length_a 6.957(5)
_cell_length_b 14.917(11)
_cell_length_c 7.415(6)
_cell_measurement_reflns_used 1180
_cell_measurement_temperature 296(2)
_cell_measurement_theta_max 26.87
_cell_measurement_theta_min 3.09
_cell_volume 763.9(10)
_computing_cell_refinement 'Bruker SAINT'
_computing_data_collection 'Bruker APEX2'
_computing_data_reduction 'Bruker SAINT'
_computing_molecular_graphics 'Bruker SHELXTL'
_computing_publication_material 'Bruker SHELXTL'
_computing_structure_refinement 'SHELXL-97 (Sheldrick, 2008)'
_computing_structure_solution 'SHELXS-97 (Sheldrick, 2008)'
_diffrn_ambient_temperature 296(2)
_diffrn_measured_fraction_theta_full 0.999
_diffrn_measured_fraction_theta_max 0.999
_diffrn_measurement_device_type 'Bruker APEX-II CCD'
_diffrn_measurement_method '\f and \w scans'
_diffrn_radiation_monochromator graphite
_diffrn_radiation_source 'fine-focus sealed tube'
_diffrn_radiation_type MoK\a
_diffrn_radiation_wavelength 0.71073
_diffrn_reflns_av_R_equivalents 0.0464
_diffrn_reflns_av_sigmaI/netI 0.0511
_diffrn_reflns_limit_h_max 6
_diffrn_reflns_limit_h_min -8
_diffrn_reflns_limit_k_max 17
_diffrn_reflns_limit_k_min -17
_diffrn_reflns_limit_l_max 8
_diffrn_reflns_limit_l_min -8
_diffrn_reflns_number 3821
_diffrn_reflns_theta_full 24.99
_diffrn_reflns_theta_max 24.99
_diffrn_reflns_theta_min 2.73
_exptl_absorpt_coefficient_mu 43.322
_exptl_absorpt_correction_T_max 0.0645
_exptl_absorpt_correction_T_min 0.0358
_exptl_absorpt_correction_type multi-scan
_exptl_absorpt_process_details SADABS
_exptl_crystal_colour red
_exptl_crystal_density_diffrn 5.611
_exptl_crystal_density_method 'not measured'
_exptl_crystal_description block
_exptl_crystal_F_000 1080
_exptl_crystal_size_max 0.23
_exptl_crystal_size_mid 0.20
_exptl_crystal_size_min 0.14
_refine_diff_density_max 1.804
_refine_diff_density_min -1.565
_refine_diff_density_rms 0.314
_refine_ls_extinction_coef 0.0020(2)
_refine_ls_extinction_expression Fc^*^=kFc[1+0.001xFc^2^\l^3^/sin(2\q)]^-1/4^
_refine_ls_extinction_method SHELXL
_refine_ls_goodness_of_fit_ref 1.025
_refine_ls_matrix_type full
_refine_ls_number_parameters 56
_refine_ls_number_reflns 1350
_refine_ls_number_restraints 0
_refine_ls_restrained_S_all 1.025
_refine_ls_R_factor_all 0.0463
_refine_ls_R_factor_gt 0.0357
_refine_ls_shift/su_max 0.000
_refine_ls_shift/su_mean 0.000
_refine_ls_structure_factor_coef Fsqd
_refine_ls_weighting_details 'calc w=1/[\s^2^(Fo^2^)+(0.0434P)^2^+0.0000P] where P=(Fo^2^+2Fc^2^)/3'
_refine_ls_weighting_scheme calc
_refine_ls_wR_factor_gt 0.0846
_refine_ls_wR_factor_ref 0.0879
_reflns_number_gt 1116
_reflns_number_total 1350
_reflns_threshold_expression >2sigma(I)
_cod_data_source_file d0ra05058j2.cif
_cod_data_source_block a
_cod_depositor_comments
;
The following automatic conversions were performed:

data item '_exptl_absorpt_correction_type' value 'Multi-scan' was
changed to 'multi-scan' in accordance with the
/home/data/users/saulius/crontab/automatic-downloads/rss-feeds/RSC/lib/dictionaries/cif_core.dic
dictionary named 'cif_core.dic' version 2.4.2 last updated on
2011-04-26.

data item '_symmetry_cell_setting' value 'Monoclinic' was changed to
'monoclinic' in accordance with the
/home/data/users/saulius/crontab/automatic-downloads/rss-feeds/RSC/lib/dictionaries/cif_core.dic
dictionary named 'cif_core.dic' version 2.4.2 last updated on
2011-04-26.

Automatic conversion script
Id: cif_fix_values 7556 2019-12-06 15:28:31Z antanas 

 Adding full bibliography for 7241290--7241293.cif.
;
_cod_original_sg_symbol_H-M 'P2(1)/n  '
_cod_database_code 7241291

loop_
_symmetry_equiv_pos_as_xyz
'x, y, z'
'-x+1/2, y+1/2, -z+1/2'
'-x, -y, -z'
'x-1/2, -y-1/2, z-1/2'

loop_
_atom_site_label
_atom_site_type_symbol
_atom_site_fract_x
_atom_site_fract_y
_atom_site_fract_z
_atom_site_U_iso_or_equiv
_atom_site_adp_type
_atom_site_occupancy
_atom_site_symmetry_multiplicity
_atom_site_calc_flag
_atom_site_refinement_flags
_atom_site_disorder_assembly
_atom_site_disorder_group
Hg1 Hg 0.89675(7) 0.03990(4) 0.24766(7) 0.0338(2) Uani 1 1 d . . .
As1 As 0.38885(17) 0.04819(7) 0.15415(15) 0.0204(3) Uani 1 1 d . . .
Cs1 Cs 0.64724(15) 0.19060(6) 0.70523(11) 0.0423(3) Uani 1 1 d . . .
Se1 Se 1.23039(19) 0.07802(9) 0.41857(16) 0.0288(3) Uani 1 1 d . . .
Se2 Se 0.8277(2) -0.11256(8) 0.08497(16) 0.0282(3) Uani 1 1 d . . .
Se3 Se 0.63029(18) 0.16091(8) 0.20009(16) 0.0265(3) Uani 1 1 d . . .

loop_
_atom_site_aniso_label
_atom_site_aniso_U_11
_atom_site_aniso_U_22
_atom_site_aniso_U_33
_atom_site_aniso_U_23
_atom_site_aniso_U_13
_atom_site_aniso_U_12
Hg1 0.0237(3) 0.0369(4) 0.0394(4) -0.0085(2) -0.0025(2) -0.0001(2)
As1 0.0216(7) 0.0132(6) 0.0260(6) -0.0011(5) 0.0010(5) 0.0001(5)
Cs1 0.0662(7) 0.0294(5) 0.0296(5) 0.0056(4) -0.0013(4) -0.0125(5)
Se1 0.0249(7) 0.0428(8) 0.0185(6) 0.0000(5) 0.0013(5) -0.0100(6)
Se2 0.0342(8) 0.0247(7) 0.0248(6) -0.0015(5) -0.0003(5) 0.0065(6)
Se3 0.0265(7) 0.0208(6) 0.0324(7) -0.0035(5) 0.0042(5) -0.0049(6)

loop_
_atom_type_symbol
_atom_type_description
_atom_type_scat_dispersion_real
_atom_type_scat_dispersion_imag
_atom_type_scat_source
As As 0.0499 2.0058 'International Tables Vol C Tables 4.2.6.8 and 6.1.1.4'
Se Se -0.0929 2.2259 'International Tables Vol C Tables 4.2.6.8 and 6.1.1.4'
Hg Hg -2.3894 9.2266 'International Tables Vol C Tables 4.2.6.8 and 6.1.1.4'
Cs Cs -0.3680 2.1192 'International Tables Vol C Tables 4.2.6.8 and 6.1.1.4'

loop_
_geom_angle_atom_site_label_1
_geom_angle_atom_site_label_2
_geom_angle_atom_site_label_3
_geom_angle
_geom_angle_site_symmetry_1
_geom_angle_site_symmetry_3
_geom_angle_publ_flag
Se1 Hg1 Se3 120.24(6) . . ?
Se1 Hg1 Se2 121.95(5) . . ?
Se3 Hg1 Se2 117.41(6) . . ?
Se1 Hg1 Cs1 59.48(4) . 4_665 ?
Se3 Hg1 Cs1 68.65(6) . 4_665 ?
Se2 Hg1 Cs1 145.05(5) . 4_665 ?
Se1 Hg1 Cs1 85.79(6) . . ?
Se3 Hg1 Cs1 55.12(4) . . ?
Se2 Hg1 Cs1 135.20(4) . . ?
Cs1 Hg1 Cs1 78.10(4) 4_665 . ?
Se3 As1 Se2 101.20(7) . 3_655 ?
Se3 As1 Se1 97.94(7) . 1_455 ?
Se2 As1 Se1 102.77(8) 3_655 1_455 ?
Se3 As1 Cs1 135.03(6) . 3_656 ?
Se2 As1 Cs1 122.31(6) 3_655 3_656 ?
Se1 As1 Cs1 84.02(5) 1_455 3_656 ?
Se3 As1 Cs1 67.71(7) . 4_565 ?
Se2 As1 Cs1 58.64(5) 3_655 4_565 ?
Se1 As1 Cs1 62.32(4) 1_455 4_565 ?
Cs1 As1 Cs1 143.60(4) 3_656 4_565 ?
Se2 Cs1 Se3 133.39(4) 2_655 1_556 ?
Se2 Cs1 As1 160.26(4) 2_655 3_656 ?
Se3 Cs1 As1 66.32(3) 1_556 3_656 ?
Se2 Cs1 Se3 60.42(5) 2_655 . ?
Se3 Cs1 Se3 165.91(5) 1_556 . ?
As1 Cs1 Se3 99.84(4) 3_656 . ?
Se2 Cs1 Se1 96.53(5) 2_655 1_455 ?
Se3 Cs1 Se1 112.92(5) 1_556 1_455 ?
As1 Cs1 Se1 70.09(4) 3_656 1_455 ?
Se3 Cs1 Se1 57.12(4) . 1_455 ?
Se2 Cs1 Se1 60.10(6) 2_655 4_566 ?
Se3 Cs1 Se1 73.69(4) 1_556 4_566 ?
As1 Cs1 Se1 139.55(5) 3_656 4_566 ?
Se3 Cs1 Se1 120.34(4) . 4_566 ?
Se1 Cs1 Se1 134.75(4) 1_455 4_566 ?
Se2 Cs1 Se2 111.06(5) 2_655 3_756 ?
Se3 Cs1 Se2 73.44(4) 1_556 3_756 ?
As1 Cs1 Se2 72.54(4) 3_656 3_756 ?
Se3 Cs1 Se2 105.83(4) . 3_756 ?
Se1 Cs1 Se2 134.29(5) 1_455 3_756 ?
Se1 Cs1 Se2 90.94(4) 4_566 3_756 ?
Se2 Cs1 Se2 124.33(4) 2_655 3_656 ?
Se3 Cs1 Se2 56.87(3) 1_556 3_656 ?
As1 Cs1 Se2 61.68(3) 3_656 3_656 ?
Se3 Cs1 Se2 115.21(4) . 3_656 ?
Se1 Cs1 Se2 58.27(5) 1_455 3_656 ?
Se1 Cs1 Se2 101.17(4) 4_566 3_656 ?
Se2 Cs1 Se2 121.86(6) 3_756 3_656 ?
Se2 Cs1 Se3 56.91(4) 2_655 4_666 ?
Se3 Cs1 Se3 101.59(4) 1_556 4_666 ?
As1 Cs1 Se3 127.75(4) 3_656 4_666 ?
Se3 Cs1 Se3 88.93(4) . 4_666 ?
Se1 Cs1 Se3 145.48(4) 1_455 4_666 ?
Se1 Cs1 Se3 54.62(4) 4_566 4_666 ?
Se2 Cs1 Se3 55.64(5) 3_756 4_666 ?
Se2 Cs1 Se3 153.46(4) 3_656 4_666 ?
Se2 Cs1 Se3 70.99(5) 2_655 4_566 ?
Se3 Cs1 Se3 86.73(4) 1_556 4_566 ?
As1 Cs1 Se3 114.70(5) 3_656 4_566 ?
Se3 Cs1 Se3 97.39(3) . 4_566 ?
Se1 Cs1 Se3 68.44(6) 1_455 4_566 ?
Se1 Cs1 Se3 67.36(5) 4_566 4_566 ?
Se2 Cs1 Se3 154.25(4) 3_756 4_566 ?
Se2 Cs1 Se3 53.98(5) 3_656 4_566 ?
Se3 Cs1 Se3 114.98(7) 4_666 4_566 ?
Se2 Cs1 Se1 127.53(5) 2_655 3_756 ?
Se3 Cs1 Se1 97.64(4) 1_556 3_756 ?
As1 Cs1 Se1 34.51(4) 3_656 3_756 ?
Se3 Cs1 Se1 69.78(3) . 3_756 ?
Se1 Cs1 Se1 67.46(5) 1_455 3_756 ?
Se1 Cs1 Se1 157.74(3) 4_566 3_756 ?
Se2 Cs1 Se1 66.83(3) 3_756 3_756 ?
Se2 Cs1 Se1 90.35(4) 3_656 3_756 ?
Se3 Cs1 Se1 109.24(5) 4_666 3_756 ?
Se3 Cs1 Se1 133.66(4) 4_566 3_756 ?
Se2 Cs1 As1 33.85(4) 2_655 4_666 ?
Se3 Cs1 As1 104.82(3) 1_556 4_666 ?
As1 Cs1 As1 159.27(3) 3_656 4_666 ?
Se3 Cs1 As1 89.11(3) . 4_666 ?
Se1 Cs1 As1 129.67(4) 1_455 4_666 ?
Se1 Cs1 As1 33.95(4) 4_566 4_666 ?
Se2 Cs1 As1 87.07(5) 3_756 4_666 ?
Se2 Cs1 As1 130.74(3) 3_656 4_666 ?
Se3 Cs1 As1 33.01(3) 4_666 4_666 ?
Se3 Cs1 As1 82.22(6) 4_566 4_666 ?
Se1 Cs1 As1 138.91(5) 3_756 4_666 ?
As1 Se1 Hg1 91.87(7) 1_655 . ?
As1 Se1 Cs1 98.32(7) 1_655 1_655 ?
Hg1 Se1 Cs1 164.22(6) . 1_655 ?
As1 Se1 Cs1 83.73(6) 1_655 4_665 ?
Hg1 Se1 Cs1 85.00(5) . 4_665 ?
Cs1 Se1 Cs1 84.19(5) 1_655 4_665 ?
As1 Se1 Cs1 61.48(4) 1_655 3_756 ?
Hg1 Se1 Cs1 82.91(5) . 3_756 ?
Cs1 Se1 Cs1 112.54(5) 1_655 3_756 ?
Cs1 Se1 Cs1 142.56(5) 4_665 3_756 ?
As1 Se2 Hg1 93.31(7) 3_655 . ?
As1 Se2 Cs1 87.51(6) 3_655 2_645 ?
Hg1 Se2 Cs1 163.55(6) . 2_645 ?
As1 Se2 Cs1 151.45(6) 3_655 3_756 ?
Hg1 Se2 Cs1 87.98(5) . 3_756 ?
Cs1 Se2 Cs1 83.58(4) 2_645 3_756 ?
As1 Se2 Cs1 85.91(7) 3_655 3_656 ?
Hg1 Se2 Cs1 100.96(5) . 3_656 ?
Cs1 Se2 Cs1 95.48(5) 2_645 3_656 ?
Cs1 Se2 Cs1 121.86(6) 3_756 3_656 ?
As1 Se3 Hg1 90.48(8) . . ?
As1 Se3 Cs1 92.81(5) . 1_554 ?
Hg1 Se3 Cs1 96.35(4) . 1_554 ?
As1 Se3 Cs1 99.39(5) . . ?
Hg1 Se3 Cs1 90.60(4) . . ?
Cs1 Se3 Cs1 165.91(5) 1_554 . ?
As1 Se3 Cs1 79.28(7) . 4_565 ?
Hg1 Se3 Cs1 165.79(5) . 4_565 ?
Cs1 Se3 Cs1 94.00(3) 1_554 4_565 ?
Cs1 Se3 Cs1 81.48(3) . 4_565 ?
As1 Se3 Cs1 164.01(6) . 4_665 ?
Hg1 Se3 Cs1 76.62(7) . 4_665 ?
Cs1 Se3 Cs1 79.49(3) 1_554 4_665 ?
Cs1 Se3 Cs1 90.28(3) . 4_665 ?
Cs1 Se3 Cs1 114.98(7) 4_565 4_665 ?

loop_
_geom_bond_atom_site_label_1
_geom_bond_atom_site_label_2
_geom_bond_distance
_geom_bond_site_symmetry_2
_geom_bond_publ_flag
Hg1 Se1 2.571(2) . ?
Hg1 Se3 2.5810(19) . ?
Hg1 Se2 2.592(2) . ?
Hg1 Cs1 4.408(3) 4_665 ?
Hg1 Cs1 4.582(2) . ?
As1 Se3 2.372(2) . ?
As1 Se2 2.386(2) 3_655 ?
As1 Se1 2.404(2) 1_455 ?
As1 Cs1 3.728(3) 3_656 ?
As1 Cs1 4.278(3) 4_565 ?
Cs1 Se2 3.657(3) 2_655 ?
Cs1 Se3 3.712(3) 1_556 ?
Cs1 As1 3.728(3) 3_656 ?
Cs1 Se3 3.759(3) . ?
Cs1 Se1 3.776(2) 1_455 ?
Cs1 Se1 3.812(3) 4_566 ?
Cs1 Se2 3.968(3) 3_756 ?
Cs1 Se2 3.992(3) 3_656 ?
Cs1 Se3 4.029(3) 4_666 ?
Cs1 Se3 4.220(3) 4_566 ?
Cs1 Se1 4.220(3) 3_756 ?
Cs1 As1 4.278(3) 4_666 ?
Se1 As1 2.404(2) 1_655 ?
Se1 Cs1 3.776(2) 1_655 ?
Se1 Cs1 3.812(3) 4_665 ?
Se1 Cs1 4.220(3) 3_756 ?
Se2 As1 2.386(2) 3_655 ?
Se2 Cs1 3.657(3) 2_645 ?
Se2 Cs1 3.968(3) 3_756 ?
Se2 Cs1 3.992(3) 3_656 ?
Se3 Cs1 3.712(3) 1_554 ?
Se3 Cs1 4.029(3) 4_565 ?
Se3 Cs1 4.220(3) 4_665 ?
